data_7208624
loop_
_publ_author_name
'Saito, Gunzi'
'Hosoda, Hidemasa'
'Yoshida, Yukihiro'
'Hagiwara, Jun'
'Nishimura, Kazukuni'
'Yamochi, Hideki'
'Otsuka, Akihiro'
'Hiramatsu, Takaaki'
'Shimazaki, Yuichi'
'Kirakci, Kaplan'
'Cordier, St\'ephane'
'Perrin, Christiane'

_publ_section_title
;
 Synthesis and properties of charge-transfer solids with cluster units
 [Mo6X14]2&#x2212; (X = Br, I)
;
_journal_issue 37
_journal_name_full 'Journal of Materials Chemistry'
_journal_page_first 19774
_journal_paper_doi 10.1039/c2jm33086e
_journal_volume 22
_journal_year 2012
_chemical_formula_moiety '2(C10 H8 O4 S4), Br14 Mo6, 4(C7 H5 N1)'
_chemical_formula_sum 'C48 H36 Br14 Mo6 N4 O8 S8'
_chemical_formula_weight 2747.60
_chemical_name_common (BO)2Mo6Br14(PhCN)3
_chemical_name_systematic
;
Molybdate(2-), dodeca-m-bromodibromohexa-, octahedro , salt with
2-(5,6-dihydro-1,3-dithiolo[4,5-b][1,4]dioxin-2-ylidene)-5,6-dihydro-
1,3-dithiolo[4,5-b][1,4]dioxin, compd. with benzonitrile (1:2:4)
;
_space_group_IT_number 14
_symmetry_cell_setting monoclinic
_symmetry_space_group_name_Hall '-P 2yn'
_symmetry_space_group_name_H-M 'P 1 21/n 1'
_atom_sites_solution_hydrogens geom
_atom_sites_solution_primary direct
_atom_sites_solution_secondary difmap
_audit_creation_method SHELXL-97
_cell_angle_alpha 90.00
_cell_angle_beta 93.65(3)
_cell_angle_gamma 90.00
_cell_formula_units_Z 2
_cell_length_a 10.414(4)
_cell_length_b 21.711(7)
_cell_length_c 15.958(5)
_cell_measurement_reflns_used 3130
_cell_measurement_temperature 295(2)
_cell_measurement_theta_max 27.5
_cell_measurement_theta_min 2.0
_cell_volume 3601(2)
_computing_cell_refinement 'MXC(MAC Science)'
_computing_data_collection 'MXC(MAC Science)'
_computing_data_reduction Crystan
_computing_molecular_graphics 'Yadokari-XG 2009 (Wakita, Nemoto et al., 2009)'
_computing_structure_refinement 'SHELXL-97 (Sheldrick, 1997)'
_computing_structure_solution 'SHELXS-97 (Sheldrick, 1990)'
_diffrn_ambient_temperature 295(2)
_diffrn_measured_fraction_theta_full 0.372
_diffrn_measured_fraction_theta_max 0.372
_diffrn_measurement_device_type 'MAC SCIENCE MXC^\x^'
_diffrn_measurement_method theta/2theta
_diffrn_radiation_monochromator graphite
_diffrn_radiation_source 'sealed tube'
_diffrn_radiation_type MoK\a
_diffrn_radiation_wavelength 0.71073
_diffrn_reflns_av_R_equivalents 0.0275
_diffrn_reflns_av_sigmaI/netI 0.1997
_diffrn_reflns_limit_h_max 1
_diffrn_reflns_limit_h_min -13
_diffrn_reflns_limit_k_max 15
_diffrn_reflns_limit_k_min -28
_diffrn_reflns_limit_l_max 20
_diffrn_reflns_limit_l_min -20
_diffrn_reflns_number 9207
_diffrn_reflns_theta_full 27.49
_diffrn_reflns_theta_max 27.49
_diffrn_reflns_theta_min 1.59
_exptl_absorpt_coefficient_mu 9.062
_exptl_absorpt_correction_type psi-scan
_exptl_crystal_colour black
_exptl_crystal_density_diffrn 2.534
_exptl_crystal_density_method 'not measured'
_exptl_crystal_description needle
_exptl_crystal_F_000 2572
_exptl_crystal_size_max 0.60
_exptl_crystal_size_mid 0.20
_exptl_crystal_size_min 0.15
_refine_diff_density_max 0.715
_refine_diff_density_min -0.678
_refine_diff_density_rms 0.144
_refine_ls_extinction_method none
_refine_ls_goodness_of_fit_ref 1.039
_refine_ls_hydrogen_treatment constr
_refine_ls_matrix_type full
_refine_ls_number_parameters 397
_refine_ls_number_reflns 3157
_refine_ls_number_restraints 0
_refine_ls_restrained_S_all 1.039
_refine_ls_R_factor_all 0.0577
_refine_ls_R_factor_gt 0.0577
_refine_ls_shift/su_max 0.007
_refine_ls_shift/su_mean 0.000
_refine_ls_structure_factor_coef Fsqd
_refine_ls_weighting_details 'calc w=1/[\s^2^(Fo^2^)+(0.0308P)^2^+0.0000P] where P=(Fo^2^+2Fc^2^)/3'
_refine_ls_weighting_scheme calc
_refine_ls_wR_factor_gt 0.0795
_refine_ls_wR_factor_ref 0.0795
_reflns_number_gt 3157
_reflns_number_total 3157
_reflns_threshold_expression >2sigma(I)
_cod_data_source_file c2jm33086e.txt
_cod_data_source_block bo-1
_cod_depositor_comments
;
The following automatic conversions were performed:

'_cell_measurement_temperature' value 'Room Temperature' was changed
to '295(2)' - the room/ambient temperature average [293;298] in
Kelvins(K) was taken.

'_diffrn_ambient_temperature' value 'Room
Temperature' was changed to '295(2)' - the room/ambient temperature
average [293;298] in Kelvins(K) was taken.

Automatic conversion script
Id: cif_fix_values 1891 2012-01-12 08:04:46Z andrius 
;
_cod_original_sg_symbol_H-M 'P 2(1)/n '
_cod_database_code 7208624

loop_
_symmetry_equiv_pos_as_xyz
'x, y, z'
'-x+1/2, y+1/2, -z+1/2'
'-x, -y, -z'
'x-1/2, -y-1/2, z-1/2'

loop_
_atom_site_label
_atom_site_type_symbol
_atom_site_fract_x
_atom_site_fract_y
_atom_site_fract_z
_atom_site_U_iso_or_equiv
_atom_site_adp_type
_atom_site_occupancy
_atom_site_calc_flag
_atom_site_refinement_flags
C1 C 0.348(2) 0.2821(13) 0.8971(14) 0.132(11) Uani 1 d .
H1A H 0.4174 0.2602 0.9315 0.159 Uiso 1 calc R
H1B H 0.3273 0.3201 0.9290 0.159 Uiso 1 calc R
C2 C 0.246(3) 0.2468(12) 0.8959(15) 0.125(10) Uani 1 d .
H2A H 0.1744 0.2734 0.9144 0.151 Uiso 1 calc R
H2B H 0.2630 0.2156 0.9413 0.151 Uiso 1 calc R
C3 C 0.2480(18) 0.2338(8) 0.7585(13) 0.057(5) Uani 1 d .
C4 C 0.3471(17) 0.2719(7) 0.7568(12) 0.057(5) Uani 1 d .
C5 C 0.2950(16) 0.2420(8) 0.6041(12) 0.060(5) Uani 1 d .
C6 C 0.2959(16) 0.2336(7) 0.5189(13) 0.060(5) Uani 1 d .
C7 C 0.3516(17) 0.2330(7) 0.3674(12) 0.053(5) Uani 1 d .
C8 C 0.2522(17) 0.1955(8) 0.3690(12) 0.063(6) Uani 1 d .
C9 C 0.243(3) 0.1879(14) 0.2315(17) 0.158(14) Uani 1 d .
H9A H 0.2402 0.1537 0.1895 0.190 Uiso 1 calc R
H9B H 0.1782 0.2191 0.2102 0.190 Uiso 1 calc R
C10 C 0.354(2) 0.2133(13) 0.2291(14) 0.123(10) Uani 1 d .
H10A H 0.3490 0.2414 0.1793 0.147 Uiso 1 calc R
H10B H 0.4158 0.1799 0.2168 0.147 Uiso 1 calc R
O1 O 0.4032(11) 0.3019(5) 0.8233(8) 0.063(3) Uani 1 d .
O2 O 0.1951(12) 0.2146(6) 0.8272(9) 0.074(4) Uani 1 d .
O3 O 0.1979(12) 0.1638(6) 0.3045(10) 0.085(4) Uani 1 d .
O4 O 0.4114(12) 0.2484(6) 0.2992(9) 0.076(4) Uani 1 d .
S1 S 0.4036(5) 0.2899(2) 0.6592(3) 0.0671(15) Uani 1 d .
S2 S 0.1879(5) 0.2040(2) 0.6631(4) 0.0825(17) Uani 1 d .
S3 S 0.1853(5) 0.1874(2) 0.4659(4) 0.0752(16) Uani 1 d .
S4 S 0.4060(5) 0.2697(2) 0.4591(3) 0.0609(14) Uani 1 d .
Mo1 Mo -0.15601(12) 0.45977(6) 0.51201(8) 0.0298(3) Uani 1 d .
Mo2 Mo -0.06966(12) 0.53955(6) 0.40377(8) 0.0292(3) Uani 1 d .
Mo3 Mo 0.05261(12) 0.43515(6) 0.43365(8) 0.0294(3) Uani 1 d .
Br1 Br -0.36960(15) 0.40056(8) 0.52815(11) 0.0473(5) Uani 1 d .
Br2 Br -0.15884(16) 0.59469(8) 0.26764(10) 0.0513(5) Uani 1 d .
Br3 Br 0.11641(17) 0.34534(7) 0.33820(11) 0.0509(5) Uani 1 d .
Br4 Br -0.17205(14) 0.43617(7) 0.35181(9) 0.0370(4) Uani 1 d .
Br5 Br -0.27508(14) 0.56385(7) 0.48249(10) 0.0380(4) Uani 1 d .
Br6 Br 0.13815(15) 0.51396(7) 0.32814(10) 0.0387(4) Uani 1 d .
Br7 Br -0.02943(15) 0.35706(6) 0.54169(10) 0.0377(4) Uani 1 d .
C21 C 0.5094(18) 0.4997(9) 0.8193(12) 0.062(5) Uani 1 d .
C22 C 0.4919(16) 0.4790(8) 0.7371(12) 0.054(5) Uani 1 d .
H22 H 0.4646 0.4359 0.7224 0.065 Uiso 1 calc R
C23 C 0.5155(16) 0.5228(9) 0.6773(11) 0.059(5) Uani 1 d .
H23 H 0.5037 0.5116 0.6166 0.071 Uiso 1 calc R
C24 C 0.5542(18) 0.5803(9) 0.6988(14) 0.071(6) Uani 1 d .
H24 H 0.5720 0.6103 0.6534 0.085 Uiso 1 calc R
C25 C 0.569(2) 0.5986(10) 0.7800(14) 0.091(7) Uani 1 d .
H25 H 0.5942 0.6420 0.7940 0.109 Uiso 1 calc R
C26 C 0.5507(19) 0.5573(8) 0.8425(13) 0.072(6) Uani 1 d .
H26 H 0.5667 0.5687 0.9030 0.087 Uiso 1 calc R
C27 C 0.484(2) 0.4586(10) 0.8874(15) 0.092(8) Uani 1 d .
N1 N 0.464(2) 0.4218(8) 0.9457(14) 0.138(9) Uani 1 d .
C31 C 1.016(2) 0.3898(10) 1.0487(15) 0.080(7) Uani 1 d .
C32 C 0.949(3) 0.4119(10) 1.1144(15) 0.095(8) Uani 1 d .
H32 H 0.9742 0.3996 1.1735 0.115 Uiso 1 calc R
C33 C 0.845(3) 0.4511(11) 1.098(2) 0.122(11) Uani 1 d .
H33 H 0.7949 0.4668 1.1445 0.147 Uiso 1 calc R
C34 C 0.813(3) 0.4683(11) 1.017(2) 0.110(9) Uani 1 d .
H34 H 0.7392 0.4971 1.0041 0.132 Uiso 1 calc R
C35 C 0.882(3) 0.4460(10) 0.9525(16) 0.091(8) Uani 1 d .
H35 H 0.8569 0.4581 0.8932 0.109 Uiso 1 calc R
C36 C 0.982(2) 0.4089(10) 0.9683(14) 0.077(7) Uani 1 d .
H36 H 1.0323 0.3944 0.9209 0.092 Uiso 1 calc R
C37 C 1.123(3) 0.3499(12) 1.0653(15) 0.087(8) Uani 1 d .
N2 N 1.211(2) 0.3185(10) 1.0774(13) 0.111(7) Uani 1 d .

loop_
_atom_site_aniso_label
_atom_site_aniso_U_11
_atom_site_aniso_U_22
_atom_site_aniso_U_33
_atom_site_aniso_U_23
_atom_site_aniso_U_13
_atom_site_aniso_U_12
C1 0.11(2) 0.22(3) 0.064(19) 0.01(2) -0.005(17) -0.06(2)
C2 0.15(3) 0.16(3) 0.07(2) -0.022(18) 0.04(2) -0.05(2)
C3 0.051(11) 0.049(11) 0.070(14) 0.001(10) -0.001(11) -0.004(9)
C4 0.066(14) 0.030(10) 0.076(15) -0.003(10) 0.019(12) -0.004(9)
C5 0.050(12) 0.056(12) 0.074(15) 0.010(11) -0.002(12) -0.004(10)
C6 0.046(11) 0.043(11) 0.091(16) 0.005(11) 0.013(12) 0.004(9)
C7 0.048(12) 0.035(10) 0.075(15) -0.015(10) 0.002(11) 0.026(9)
C8 0.047(12) 0.070(13) 0.069(15) -0.027(11) -0.005(11) -0.012(10)
C9 0.12(3) 0.26(4) 0.10(3) -0.07(2) 0.03(2) -0.09(3)
C10 0.09(2) 0.20(3) 0.08(2) -0.03(2) 0.001(17) -0.01(2)
O1 0.067(9) 0.071(9) 0.051(8) 0.002(7) 0.008(7) -0.018(7)
O2 0.063(9) 0.087(10) 0.073(10) 0.009(9) 0.013(9) -0.018(8)
O3 0.068(10) 0.098(11) 0.088(12) -0.029(10) 0.005(9) -0.015(8)
O4 0.060(9) 0.093(10) 0.074(10) -0.029(9) -0.003(9) -0.001(8)
S1 0.070(4) 0.066(3) 0.066(4) -0.008(3) 0.007(3) -0.006(3)
S2 0.087(4) 0.081(4) 0.080(4) 0.004(3) 0.005(4) -0.030(3)
S3 0.069(4) 0.067(3) 0.089(4) -0.018(3) 0.003(3) -0.013(3)
S4 0.062(3) 0.056(3) 0.064(4) -0.006(3) -0.006(3) 0.001(3)
Mo1 0.0277(7) 0.0298(7) 0.0318(8) 0.0017(6) 0.0018(7) 0.0005(6)
Mo2 0.0287(7) 0.0282(7) 0.0306(8) 0.0042(6) 0.0012(6) 0.0024(6)
Mo3 0.0288(7) 0.0283(7) 0.0314(8) 0.0013(7) 0.0041(6) 0.0036(6)
Br1 0.0338(9) 0.0553(11) 0.0529(11) 0.0052(9) 0.0027(9) -0.0109(8)
Br2 0.0567(11) 0.0541(11) 0.0418(11) 0.0152(9) -0.0062(9) 0.0086(9)
Br3 0.0582(12) 0.0402(10) 0.0550(12) -0.0108(9) 0.0085(10) 0.0089(9)
Br4 0.0357(9) 0.0384(9) 0.0364(10) -0.0030(8) -0.0016(8) -0.0009(8)
Br5 0.0295(9) 0.0399(9) 0.0446(10) 0.0023(8) 0.0015(8) 0.0076(8)
Br6 0.0380(9) 0.0449(9) 0.0339(10) 0.0021(8) 0.0072(8) 0.0004(8)
Br7 0.0421(10) 0.0296(8) 0.0415(11) 0.0046(7) 0.0033(8) -0.0008(7)
C21 0.075(14) 0.067(14) 0.046(13) 0.027(11) 0.024(11) 0.012(11)
C22 0.062(12) 0.044(11) 0.056(13) -0.008(10) -0.002(11) 0.011(9)
C23 0.051(12) 0.075(15) 0.052(13) -0.017(12) -0.004(10) 0.007(11)
C24 0.071(14) 0.071(15) 0.071(16) 0.020(12) 0.011(13) 0.006(12)
C25 0.118(19) 0.084(17) 0.072(17) -0.022(15) 0.017(16) -0.003(15)
C26 0.106(17) 0.036(12) 0.073(15) 0.004(11) -0.009(14) -0.015(11)
C27 0.109(19) 0.072(16) 0.09(2) -0.035(15) -0.005(17) 0.022(15)
N1 0.20(2) 0.061(14) 0.15(2) 0.029(13) 0.001(19) -0.005(14)
C31 0.11(2) 0.079(17) 0.049(15) -0.011(14) 0.004(15) -0.026(15)
C32 0.14(2) 0.076(17) 0.068(18) -0.017(15) 0.000(18) -0.019(16)
C33 0.18(3) 0.08(2) 0.12(3) -0.022(19) 0.05(3) -0.044(19)
C34 0.11(2) 0.11(2) 0.11(2) 0.00(2) 0.02(2) -0.020(17)
C35 0.12(2) 0.063(18) 0.09(2) -0.006(14) -0.007(19) -0.043(15)
C36 0.097(19) 0.068(15) 0.063(17) -0.030(13) 0.000(14) -0.029(14)
C37 0.10(2) 0.10(2) 0.055(16) -0.002(14) -0.019(16) -0.004(16)
N2 0.113(19) 0.14(2) 0.076(15) -0.018(14) 0.009(15) -0.007(15)

loop_
_atom_type_symbol
_atom_type_description
_atom_type_scat_dispersion_real
_atom_type_scat_dispersion_imag
_atom_type_scat_source
C C 0.0033 0.0016 'International Tables Vol C Tables 4.2.6.8 and 6.1.1.4'
H H 0.0000 0.0000 'International Tables Vol C Tables 4.2.6.8 and 6.1.1.4'
N N 0.0061 0.0033 'International Tables Vol C Tables 4.2.6.8 and 6.1.1.4'
S S 0.1246 0.1234 'International Tables Vol C Tables 4.2.6.8 and 6.1.1.4'
Mo Mo -1.6832 0.6857 'International Tables Vol C Tables 4.2.6.8 and 6.1.1.4'
Br Br -0.2901 2.4595 'International Tables Vol C Tables 4.2.6.8 and 6.1.1.4'
O O 0.0106 0.0060 'International Tables Vol C Tables 4.2.6.8 and 6.1.1.4'

loop_
_geom_angle_atom_site_label_1
_geom_angle_atom_site_label_2
_geom_angle_atom_site_label_3
_geom_angle
_geom_angle_site_symmetry_1
_geom_angle_site_symmetry_3
C2 C1 O1 123(2) . .
C2 C1 H1A 106.7 . .
O1 C1 H1A 106.7 . .
C2 C1 H1B 106.7 . .
O1 C1 H1B 106.7 . .
H1A C1 H1B 106.6 . .
C1 C2 O2 125(2) . .
C1 C2 H2A 106.0 . .
O2 C2 H2A 106.0 . .
C1 C2 H2B 106.0 . .
O2 C2 H2B 106.0 . .
H2A C2 H2B 106.3 . .
C4 C3 O2 125.4(19) . .
C4 C3 S2 116.9(17) . .
O2 C3 S2 117.6(14) . .
C3 C4 O1 125.8(18) . .
C3 C4 S1 117.8(17) . .
O1 C4 S1 116.2(13) . .
C6 C5 S2 121.7(14) . .
C6 C5 S1 122.4(14) . .
S2 C5 S1 115.9(11) . .
C5 C6 S3 121.4(14) . .
C5 C6 S4 122.3(15) . .
S3 C6 S4 116.3(12) . .
O4 C7 C8 125.5(18) . .
O4 C7 S4 115.5(14) . .
C8 C7 S4 118.9(17) . .
C7 C8 O3 126.7(19) . .
C7 C8 S3 115.9(16) . .
O3 C8 S3 117.3(15) . .
C10 C9 O3 123(3) . .
C10 C9 H9A 106.6 . .
O3 C9 H9A 106.6 . .
C10 C9 H9B 106.6 . .
O3 C9 H9B 106.6 . .
H9A C9 H9B 106.6 . .
C9 C10 O4 122(2) . .
C9 C10 H10A 106.8 . .
O4 C10 H10A 106.8 . .
C9 C10 H10B 106.8 . .
O4 C10 H10B 106.8 . .
H10A C10 H10B 106.6 . .
C4 O1 C1 109.3(15) . .
C3 O2 C2 109.9(16) . .
C8 O3 C9 107.7(16) . .
C7 O4 C10 107.8(16) . .
C5 S1 C4 94.1(9) . .
C5 S2 C3 95.3(9) . .
C6 S3 C8 94.9(9) . .
C7 S4 C6 93.7(10) . .
Br1 Mo1 Br4 89.90(7) . .
Br1 Mo1 Br5 92.66(7) . .
Br4 Mo1 Br5 89.61(7) . .
Br1 Mo1 Br6 91.11(7) . 3_566
Br4 Mo1 Br6 178.66(7) . 3_566
Br5 Mo1 Br6 89.47(6) . 3_566
Br1 Mo1 Br7 89.14(7) . .
Br4 Mo1 Br7 90.58(7) . .
Br5 Mo1 Br7 178.19(8) . .
Br6 Mo1 Br7 90.32(7) 3_566 .
Br1 Mo1 Mo3 133.28(7) . .
Br4 Mo1 Mo3 59.74(6) . .
Br5 Mo1 Mo3 119.23(7) . .
Br6 Mo1 Mo3 119.98(7) 3_566 .
Br7 Mo1 Mo3 59.42(5) . .
Br1 Mo1 Mo2 134.02(7) . 3_566
Br4 Mo1 Mo2 120.14(7) . 3_566
Br5 Mo1 Mo2 119.12(7) . 3_566
Br6 Mo1 Mo2 59.59(6) 3_566 3_566
Br7 Mo1 Mo2 59.30(6) . 3_566
Mo3 Mo1 Mo2 60.40(6) . 3_566
Br1 Mo1 Mo2 135.93(7) . .
Br4 Mo1 Mo2 59.36(6) . .
Br5 Mo1 Mo2 59.44(5) . .
Br6 Mo1 Mo2 119.31(7) 3_566 .
Br7 Mo1 Mo2 119.20(7) . .
Mo3 Mo1 Mo2 59.79(5) . .
Mo2 Mo1 Mo2 90.01(6) 3_566 .
Br1 Mo1 Mo3 136.72(7) . 3_566
Br4 Mo1 Mo3 119.42(7) . 3_566
Br5 Mo1 Mo3 59.37(6) . 3_566
Br6 Mo1 Mo3 59.25(5) 3_566 3_566
Br7 Mo1 Mo3 119.04(7) . 3_566
Mo3 Mo1 Mo3 89.99(6) . 3_566
Mo2 Mo1 Mo3 59.74(5) 3_566 3_566
Mo2 Mo1 Mo3 60.06(5) . 3_566
Br4 Mo2 Br7 178.78(8) . 3_566
Br4 Mo2 Br2 90.78(7) . .
Br7 Mo2 Br2 89.72(7) 3_566 .
Br4 Mo2 Br5 89.77(6) . .
Br7 Mo2 Br5 89.10(7) 3_566 .
Br2 Mo2 Br5 92.82(7) . .
Br4 Mo2 Br6 90.23(7) . .
Br7 Mo2 Br6 90.89(7) 3_566 .
Br2 Mo2 Br6 88.52(7) . .
Br5 Mo2 Br6 178.67(8) . .
Br4 Mo2 Mo3 59.81(6) . .
Br7 Mo2 Mo3 120.46(7) 3_566 .
Br2 Mo2 Mo3 133.77(7) . .
Br5 Mo2 Mo3 119.39(7) . .
Br6 Mo2 Mo3 59.52(5) . .
Br4 Mo2 Mo1 120.19(7) . 3_566
Br7 Mo2 Mo1 60.08(6) 3_566 3_566
Br2 Mo2 Mo1 133.15(7) . 3_566
Br5 Mo2 Mo1 119.15(7) . 3_566
Br6 Mo2 Mo1 59.77(6) . 3_566
Mo3 Mo2 Mo1 60.38(5) . 3_566
Br4 Mo2 Mo1 59.52(5) . .
Br7 Mo2 Mo1 119.45(7) 3_566 .
Br2 Mo2 Mo1 136.83(7) . .
Br5 Mo2 Mo1 59.55(6) . .
Br6 Mo2 Mo1 119.36(6) . .
Mo3 Mo2 Mo1 59.84(5) . .
Mo1 Mo2 Mo1 89.99(6) 3_566 .
Br4 Mo2 Mo3 119.52(7) . 3_566
Br7 Mo2 Mo3 59.45(5) 3_566 3_566
Br2 Mo2 Mo3 136.19(7) . 3_566
Br5 Mo2 Mo3 59.39(6) . 3_566
Br6 Mo2 Mo3 119.52(7) . 3_566
Mo3 Mo2 Mo3 89.98(6) . 3_566
Mo1 Mo2 Mo3 59.76(5) 3_566 3_566
Mo1 Mo2 Mo3 60.00(5) . 3_566
Br3 Mo3 Br6 90.19(7) . .
Br3 Mo3 Br5 93.18(7) . 3_566
Br6 Mo3 Br5 89.83(7) . 3_566
Br3 Mo3 Br7 90.37(7) . .
Br6 Mo3 Br7 178.79(8) . .
Br5 Mo3 Br7 89.07(7) 3_566 .
Br3 Mo3 Br4 88.13(7) . .
Br6 Mo3 Br4 90.21(7) . .
Br5 Mo3 Br4 178.69(7) 3_566 .
Br7 Mo3 Br4 90.88(7) . .
Br3 Mo3 Mo2 133.06(7) . .
Br6 Mo3 Mo2 59.77(6) . .
Br5 Mo3 Mo2 119.44(7) 3_566 .
Br7 Mo3 Mo2 120.44(7) . .
Br4 Mo3 Mo2 59.51(5) . .
Br3 Mo3 Mo1 133.17(7) . .
Br6 Mo3 Mo1 120.14(7) . .
Br5 Mo3 Mo1 119.30(7) 3_566 .
Br7 Mo3 Mo1 60.07(6) . .
Br4 Mo3 Mo1 59.60(6) . .
Mo2 Mo3 Mo1 60.37(5) . .
Br3 Mo3 Mo1 136.77(7) . 3_566
Br6 Mo3 Mo1 59.68(6) . 3_566
Br5 Mo3 Mo1 59.56(5) 3_566 3_566
Br7 Mo3 Mo1 119.27(7) . 3_566
Br4 Mo3 Mo1 119.39(7) . 3_566
Mo2 Mo3 Mo1 59.88(5) . 3_566
Mo1 Mo3 Mo1 90.01(6) . 3_566
Br3 Mo3 Mo2 136.87(7) . 3_566
Br6 Mo3 Mo2 119.62(7) . 3_566
Br5 Mo3 Mo2 59.46(6) 3_566 3_566
Br7 Mo3 Mo2 59.33(6) . 3_566
Br4 Mo3 Mo2 119.44(7) . 3_566
Mo2 Mo3 Mo2 90.02(6) . 3_566
Mo1 Mo3 Mo2 59.84(5) . 3_566
Mo1 Mo3 Mo2 59.94(5) 3_566 3_566
Mo2 Br4 Mo1 61.12(5) . .
Mo2 Br4 Mo3 60.68(5) . .
Mo1 Br4 Mo3 60.66(6) . .
Mo3 Br5 Mo2 61.15(6) 3_566 .
Mo3 Br5 Mo1 61.07(6) 3_566 .
Mo2 Br5 Mo1 61.01(5) . .
Mo3 Br6 Mo2 60.70(6) . .
Mo3 Br6 Mo1 61.07(6) . 3_566
Mo2 Br6 Mo1 60.65(6) . 3_566
Mo2 Br7 Mo3 61.22(6) 3_566 .
Mo2 Br7 Mo1 60.61(6) 3_566 .
Mo3 Br7 Mo1 60.51(6) . .
C26 C21 C22 125.0(18) . .
C26 C21 C27 115.6(19) . .
C22 C21 C27 119.4(19) . .
C21 C22 C23 114.2(16) . .
C21 C22 H22 122.9 . .
C23 C22 H22 122.9 . .
C24 C23 C22 121.8(18) . .
C24 C23 H23 119.1 . .
C22 C23 H23 119.1 . .
C25 C24 C23 122(2) . .
C25 C24 H24 119.0 . .
C23 C24 H24 119.0 . .
C26 C25 C24 120(2) . .
C26 C25 H25 120.2 . .
C24 C25 H25 120.2 . .
C25 C26 C21 117.4(19) . .
C25 C26 H26 121.3 . .
C21 C26 H26 121.3 . .
N1 C27 C21 178(2) . .
C32 C31 C36 119(2) . .
C32 C31 C37 120(2) . .
C36 C31 C37 121(2) . .
C31 C32 C33 120(3) . .
C31 C32 H32 120.2 . .
C33 C32 H32 120.2 . .
C34 C33 C32 119(3) . .
C34 C33 H33 120.3 . .
C32 C33 H33 120.3 . .
C33 C34 C35 120(3) . .
C33 C34 H34 120.0 . .
C35 C34 H34 120.0 . .
C36 C35 C34 121(3) . .
C36 C35 H35 119.6 . .
C34 C35 H35 119.6 . .
C35 C36 C31 121(2) . .
C35 C36 H36 119.4 . .
C31 C36 H36 119.4 . .
N2 C37 C31 178(3) . .

loop_
_geom_bond_atom_site_label_1
_geom_bond_atom_site_label_2
_geom_bond_distance
_geom_bond_site_symmetry_2
C1 C2 1.31(3) .
C1 O1 1.41(2) .
C1 H1A 1.0000 .
C1 H1B 1.0000 .
C2 O2 1.38(2) .
C2 H2A 1.0000 .
C2 H2B 1.0000 .
C3 C4 1.32(2) .
C3 O2 1.33(2) .
C3 S2 1.735(19) .
C4 O1 1.347(19) .
C4 S1 1.744(18) .
C5 C6 1.37(2) .
C5 S2 1.715(18) .
C5 S1 1.734(18) .
C6 S3 1.709(18) .
C6 S4 1.726(17) .
C7 O4 1.331(19) .
C7 C8 1.32(2) .
C7 S4 1.730(18) .
C8 O3 1.334(19) .
C8 S3 1.745(19) .
C9 C10 1.28(3) .
C9 O3 1.38(3) .
C9 H9A 1.0000 .
C9 H9B 1.0000 .
C10 O4 1.45(2) .
C10 H10A 1.0000 .
C10 H10B 1.0000 .
Mo1 Br1 2.596(2) .
Mo1 Br4 2.602(2) .
Mo1 Br5 2.606(2) .
Mo1 Br6 2.609(2) 3_566
Mo1 Br7 2.618(2) .
Mo1 Mo3 2.630(2) .
Mo1 Mo2 2.632(2) 3_566
Mo1 Mo2 2.6438(18) .
Mo1 Mo3 2.645(2) 3_566
Mo2 Br4 2.598(2) .
Mo2 Br7 2.597(2) 3_566
Mo2 Br2 2.600(2) .
Mo2 Br5 2.603(2) .
Mo2 Br6 2.604(2) .
Mo2 Mo3 2.6284(19) .
Mo2 Mo1 2.632(2) 3_566
Mo2 Mo3 2.647(2) 3_566
Mo3 Br3 2.587(2) .
Mo3 Br6 2.598(2) .
Mo3 Br5 2.601(2) 3_566
Mo3 Br7 2.601(2) .
Mo3 Br4 2.606(2) .
Mo3 Mo1 2.645(2) 3_566
Mo3 Mo2 2.647(2) 3_566
Br5 Mo3 2.601(2) 3_566
Br6 Mo1 2.609(2) 3_566
Br7 Mo2 2.597(2) 3_566
C21 C26 1.36(2) .
C21 C22 1.39(2) .
C21 C27 1.45(3) .
C22 C23 1.38(2) .
C22 H22 1.0000 .
C23 C24 1.35(2) .
C23 H23 1.0000 .
C24 C25 1.35(2) .
C24 H24 1.0000 .
C25 C26 1.36(2) .
C25 H25 1.0000 .
C26 H26 1.0000 .
C27 N1 1.25(3) .
C31 C32 1.39(3) .
C31 C36 1.37(3) .
C31 C37 1.42(3) .
C32 C33 1.38(3) .
C32 H32 1.0000 .
C33 C34 1.37(3) .
C33 H33 1.0000 .
C34 C35 1.38(3) .
C34 H34 1.0000 .
C35 C36 1.32(3) .
C35 H35 1.0000 .
C36 H36 1.0000 .
C37 N2 1.15(3) .
